data_4103879
loop_
_publ_author_name
'Chun-Yan Sun'
'Shu-Xia Liu'
'Da-Dong Liang'
'Kui-Zhan Shao'
'Yuan-Hang Ren'
'Zhong-Min Su'

_publ_section_title
;
 Highly Stable Crystalline Catalysts Based on a Microporous Metal-Organic
 Framework and Polyoxometalates
;
_journal_name_full 'Journal of the American Chemical Society'
_journal_page_first 1883
_journal_page_last 1888
_journal_paper_doi 10.1021/ja807357r
_journal_volume 131
_journal_year 2009
_chemical_formula_sum 'C304 Cu48 Mo48 N4 O461.2 Si4'
_chemical_formula_weight 18854.16
_chemical_name_systematic
; 
 ? 
;
_space_group_IT_number 225
_symmetry_cell_setting cubic
_symmetry_space_group_name_Hall '-F 4 2 3'
_symmetry_space_group_name_H-M 'F m -3 m'
_atom_sites_solution_primary direct
_atom_sites_solution_secondary difmap
_audit_creation_method SHELXL-97
_cell_angle_alpha 90.00
_cell_angle_beta 90.00
_cell_angle_gamma 90.00
_cell_formula_units_Z 1
_cell_length_a 26.3034(9)
_cell_length_b 26.3034(9)
_cell_length_c 26.3034(9)
_cell_measurement_reflns_used 4237
_cell_measurement_temperature 296(2)
_cell_measurement_theta_max 22.23
_cell_measurement_theta_min 2.57
_cell_volume 18198.5(11)
_computing_cell_refinement 'Bruker SMART'
_computing_data_collection 'Bruker SMART'
_computing_data_reduction 'Bruker SAINT'
_computing_molecular_graphics 'Bruker SHELXTL'
_computing_publication_material 'Bruker SHELXTL'
_computing_structure_refinement 'SHELXL-97 (Sheldrick, 1997)'
_computing_structure_solution 'SHELXS-97 (Sheldrick, 1990)'
_diffrn_ambient_temperature 296(2)
_diffrn_measured_fraction_theta_full 1.000
_diffrn_measured_fraction_theta_max 1.000
_diffrn_measurement_device_type 'CCD area detector'
_diffrn_measurement_method 'phi and omega scans'
_diffrn_radiation_monochromator graphite
_diffrn_radiation_source 'fine-focus sealed tube'
_diffrn_radiation_type MoK\a
_diffrn_radiation_wavelength 0.71073
_diffrn_reflns_av_R_equivalents 0.0513
_diffrn_reflns_av_sigmaI/netI 0.0151
_diffrn_reflns_limit_h_max 24
_diffrn_reflns_limit_h_min -31
_diffrn_reflns_limit_k_max 31
_diffrn_reflns_limit_k_min -29
_diffrn_reflns_limit_l_max 24
_diffrn_reflns_limit_l_min -31
_diffrn_reflns_number 24556
_diffrn_reflns_theta_full 25.55
_diffrn_reflns_theta_max 25.55
_diffrn_reflns_theta_min 1.34
_exptl_absorpt_coefficient_mu 2.266
_exptl_absorpt_correction_T_max 0.798
_exptl_absorpt_correction_T_min 0.750
_exptl_absorpt_correction_type multi-scan
_exptl_absorpt_process_details 'ABSCOR by T.Higashi    8 March, 1995'
_exptl_crystal_colour Green
_exptl_crystal_density_diffrn 1.720
_exptl_crystal_density_meas 0
_exptl_crystal_density_method 'not measured'
_exptl_crystal_F_000 14124
_exptl_crystal_size_max 0.13
_exptl_crystal_size_mid 0.12
_exptl_crystal_size_min 0.10
_refine_diff_density_max 1.700
_refine_diff_density_min -1.060
_refine_diff_density_rms 0.314
_refine_ls_extinction_coef 0.00017(4)
_refine_ls_extinction_expression Fc^*^=kFc[1+0.001xFc^2^\l^3^/sin(2\q)]^-1/4^
_refine_ls_extinction_method SHELXL
_refine_ls_goodness_of_fit_ref 1.042
_refine_ls_matrix_type full
_refine_ls_number_parameters 65
_refine_ls_number_reflns 921
_refine_ls_number_restraints 0
_refine_ls_restrained_S_all 1.042
_refine_ls_R_factor_all 0.0709
_refine_ls_R_factor_gt 0.0580
_refine_ls_shift/su_max 0.000
_refine_ls_shift/su_mean 0.000
_refine_ls_structure_factor_coef Fsqd
_refine_ls_weighting_details 'calc w=1/[\s^2^(Fo^2^)+(0.1413P)^2^+273.9491P] where P=(Fo^2^+2Fc^2^)/3'
_refine_ls_weighting_scheme calc
_refine_ls_wR_factor_gt 0.1857
_refine_ls_wR_factor_ref 0.1958
_reflns_number_gt 831
_reflns_number_total 921
_reflns_threshold_expression >2sigma(I)
_cod_data_source_file ja807357r_si_005.cif
_cod_data_source_block 4
_cod_original_formula_sum 'C304 Cu48 Mo48 N4 O461.20 Si4'
_cod_database_code 4103879

loop_
_symmetry_equiv_pos_as_xyz
'x, y, z'
'-x, -y, z'
'-x, y, -z'
'x, -y, -z'
'z, x, y'
'z, -x, -y'
'-z, -x, y'
'-z, x, -y'
'y, z, x'
'-y, z, -x'
'y, -z, -x'
'-y, -z, x'
'y, x, -z'
'-y, -x, -z'
'y, -x, z'
'-y, x, z'
'x, z, -y'
'-x, z, y'
'-x, -z, -y'
'x, -z, y'
'z, y, -x'
'z, -y, x'
'-z, y, x'
'-z, -y, -x'
'x, y+1/2, z+1/2'
'-x, -y+1/2, z+1/2'
'-x, y+1/2, -z+1/2'
'x, -y+1/2, -z+1/2'
'z, x+1/2, y+1/2'
'z, -x+1/2, -y+1/2'
'-z, -x+1/2, y+1/2'
'-z, x+1/2, -y+1/2'
'y, z+1/2, x+1/2'
'-y, z+1/2, -x+1/2'
'y, -z+1/2, -x+1/2'
'-y, -z+1/2, x+1/2'
'y, x+1/2, -z+1/2'
'-y, -x+1/2, -z+1/2'
'y, -x+1/2, z+1/2'
'-y, x+1/2, z+1/2'
'x, z+1/2, -y+1/2'
'-x, z+1/2, y+1/2'
'-x, -z+1/2, -y+1/2'
'x, -z+1/2, y+1/2'
'z, y+1/2, -x+1/2'
'z, -y+1/2, x+1/2'
'-z, y+1/2, x+1/2'
'-z, -y+1/2, -x+1/2'
'x+1/2, y, z+1/2'
'-x+1/2, -y, z+1/2'
'-x+1/2, y, -z+1/2'
'x+1/2, -y, -z+1/2'
'z+1/2, x, y+1/2'
'z+1/2, -x, -y+1/2'
'-z+1/2, -x, y+1/2'
'-z+1/2, x, -y+1/2'
'y+1/2, z, x+1/2'
'-y+1/2, z, -x+1/2'
'y+1/2, -z, -x+1/2'
'-y+1/2, -z, x+1/2'
'y+1/2, x, -z+1/2'
'-y+1/2, -x, -z+1/2'
'y+1/2, -x, z+1/2'
'-y+1/2, x, z+1/2'
'x+1/2, z, -y+1/2'
'-x+1/2, z, y+1/2'
'-x+1/2, -z, -y+1/2'
'x+1/2, -z, y+1/2'
'z+1/2, y, -x+1/2'
'z+1/2, -y, x+1/2'
'-z+1/2, y, x+1/2'
'-z+1/2, -y, -x+1/2'
'x+1/2, y+1/2, z'
'-x+1/2, -y+1/2, z'
'-x+1/2, y+1/2, -z'
'x+1/2, -y+1/2, -z'
'z+1/2, x+1/2, y'
'z+1/2, -x+1/2, -y'
'-z+1/2, -x+1/2, y'
'-z+1/2, x+1/2, -y'
'y+1/2, z+1/2, x'
'-y+1/2, z+1/2, -x'
'y+1/2, -z+1/2, -x'
'-y+1/2, -z+1/2, x'
'y+1/2, x+1/2, -z'
'-y+1/2, -x+1/2, -z'
'y+1/2, -x+1/2, z'
'-y+1/2, x+1/2, z'
'x+1/2, z+1/2, -y'
'-x+1/2, z+1/2, y'
'-x+1/2, -z+1/2, -y'
'x+1/2, -z+1/2, y'
'z+1/2, y+1/2, -x'
'z+1/2, -y+1/2, x'
'-z+1/2, y+1/2, x'
'-z+1/2, -y+1/2, -x'
'-x, -y, -z'
'x, y, -z'
'x, -y, z'
'-x, y, z'
'-z, -x, -y'
'-z, x, y'
'z, x, -y'
'z, -x, y'
'-y, -z, -x'
'y, -z, x'
'-y, z, x'
'y, z, -x'
'-y, -x, z'
'y, x, z'
'-y, x, -z'
'y, -x, -z'
'-x, -z, y'
'x, -z, -y'
'x, z, y'
'-x, z, -y'
'-z, -y, x'
'-z, y, -x'
'z, -y, -x'
'z, y, x'
'-x, -y+1/2, -z+1/2'
'x, y+1/2, -z+1/2'
'x, -y+1/2, z+1/2'
'-x, y+1/2, z+1/2'
'-z, -x+1/2, -y+1/2'
'-z, x+1/2, y+1/2'
'z, x+1/2, -y+1/2'
'z, -x+1/2, y+1/2'
'-y, -z+1/2, -x+1/2'
'y, -z+1/2, x+1/2'
'-y, z+1/2, x+1/2'
'y, z+1/2, -x+1/2'
'-y, -x+1/2, z+1/2'
'y, x+1/2, z+1/2'
'-y, x+1/2, -z+1/2'
'y, -x+1/2, -z+1/2'
'-x, -z+1/2, y+1/2'
'x, -z+1/2, -y+1/2'
'x, z+1/2, y+1/2'
'-x, z+1/2, -y+1/2'
'-z, -y+1/2, x+1/2'
'-z, y+1/2, -x+1/2'
'z, -y+1/2, -x+1/2'
'z, y+1/2, x+1/2'
'-x+1/2, -y, -z+1/2'
'x+1/2, y, -z+1/2'
'x+1/2, -y, z+1/2'
'-x+1/2, y, z+1/2'
'-z+1/2, -x, -y+1/2'
'-z+1/2, x, y+1/2'
'z+1/2, x, -y+1/2'
'z+1/2, -x, y+1/2'
'-y+1/2, -z, -x+1/2'
'y+1/2, -z, x+1/2'
'-y+1/2, z, x+1/2'
'y+1/2, z, -x+1/2'
'-y+1/2, -x, z+1/2'
'y+1/2, x, z+1/2'
'-y+1/2, x, -z+1/2'
'y+1/2, -x, -z+1/2'
'-x+1/2, -z, y+1/2'
'x+1/2, -z, -y+1/2'
'x+1/2, z, y+1/2'
'-x+1/2, z, -y+1/2'
'-z+1/2, -y, x+1/2'
'-z+1/2, y, -x+1/2'
'z+1/2, -y, -x+1/2'
'z+1/2, y, x+1/2'
'-x+1/2, -y+1/2, -z'
'x+1/2, y+1/2, -z'
'x+1/2, -y+1/2, z'
'-x+1/2, y+1/2, z'
'-z+1/2, -x+1/2, -y'
'-z+1/2, x+1/2, y'
'z+1/2, x+1/2, -y'
'z+1/2, -x+1/2, y'
'-y+1/2, -z+1/2, -x'
'y+1/2, -z+1/2, x'
'-y+1/2, z+1/2, x'
'y+1/2, z+1/2, -x'
'-y+1/2, -x+1/2, z'
'y+1/2, x+1/2, z'
'-y+1/2, x+1/2, -z'
'y+1/2, -x+1/2, -z'
'-x+1/2, -z+1/2, y'
'x+1/2, -z+1/2, -y'
'x+1/2, z+1/2, y'
'-x+1/2, z+1/2, -y'
'-z+1/2, -y+1/2, x'
'-z+1/2, y+1/2, -x'
'z+1/2, -y+1/2, -x'
'z+1/2, y+1/2, x'

loop_
_atom_site_label
_atom_site_type_symbol
_atom_site_fract_x
_atom_site_fract_y
_atom_site_fract_z
_atom_site_U_iso_or_equiv
_atom_site_adp_type
_atom_site_occupancy
_atom_site_symmetry_multiplicity
_atom_site_calc_flag
_atom_site_refinement_flags
O1 O 0.0356(4) 0.5356(4) 0.0356(4) 0.029(3) Uani 0.50 6 d SP
Cu1 Cu 0.21483(3) 0.21483(3) 0.0000 0.0238(5) Uani 1 4 d S
Mo2 Mo 0.09468(3) 0.5000 0.09468(3) 0.0534(6) Uani 1 4 d S
Si1 Si 0.0000 0.5000 0.0000 0.030(2) Uani 1 48 d S
O5 O 0.25667(13) 0.18319(15) 0.05230(14) 0.0367(9) Uani 1 1 d .
O2 O 0.1388(2) 0.5000 0.1388(2) 0.070(3) Uani 1 4 d S
O4 O 0.1556(3) 0.1556(3) 0.0000 0.098(4) Uani 1 4 d S
C1 C 0.29752(19) 0.20248(19) 0.0689(3) 0.0299(15) Uani 1 2 d S
O3 O 0.1198(4) 0.4514(3) 0.0486(3) 0.096(3) Uani 1 2 d S
C2 C 0.3017(3) 0.1336(2) 0.1336(2) 0.0333(16) Uani 1 2 d S
C3 C 0.32324(19) 0.17676(19) 0.1122(3) 0.0315(15) Uani 1 2 d S
O1W O 0.2496(8) 0.0751(9) 0.0000 0.115(9) Uiso 0.56(2) 2 d SP
N1 N 0.2500 0.2500 0.2500 0.09(2) Uiso 0.50 24 d SP
C111 C 0.2169(19) 0.2169(19) 0.2169(19) 0.16(3) Uiso 0.50 6 d SP
O2W O 0.237(2) 0.0000 0.0000 0.08(2) Uiso 0.31(5) 8 d SP

loop_
_atom_site_aniso_label
_atom_site_aniso_U_11
_atom_site_aniso_U_22
_atom_site_aniso_U_33
_atom_site_aniso_U_23
_atom_site_aniso_U_13
_atom_site_aniso_U_12
O1 0.029(3) 0.029(3) 0.029(3) -0.001(4) -0.001(4) -0.001(4)
Cu1 0.0238(6) 0.0238(6) 0.0240(7) 0.000 0.000 -0.0036(4)
Mo2 0.0502(6) 0.0596(8) 0.0502(6) 0.000 -0.0222(5) 0.000
Si1 0.030(2) 0.030(2) 0.030(2) 0.000 0.000 0.000
O5 0.034(2) 0.037(2) 0.0387(19) 0.0090(16) -0.0072(15) -0.0065(15)
O2 0.060(4) 0.090(8) 0.060(4) 0.000 -0.027(5) 0.000
O4 0.097(7) 0.097(7) 0.099(9) 0.000 0.000 -0.067(8)
C1 0.032(2) 0.032(2) 0.027(3) 0.0016(19) -0.0016(19) -0.001(3)
O3 0.099(6) 0.095(4) 0.095(4) -0.056(5) 0.057(4) -0.057(4)
C2 0.034(4) 0.033(2) 0.033(2) 0.005(3) -0.005(2) -0.005(2)
C3 0.032(2) 0.032(2) 0.031(4) 0.002(2) -0.002(2) -0.005(3)

loop_
_atom_type_symbol
_atom_type_description
_atom_type_scat_dispersion_real
_atom_type_scat_dispersion_imag
_atom_type_scat_source
C C 0.0033 0.0016 'International Tables Vol C Tables 4.2.6.8 and 6.1.1.4'
H H 0.0000 0.0000 'International Tables Vol C Tables 4.2.6.8 and 6.1.1.4'
N N 0.0061 0.0033 'International Tables Vol C Tables 4.2.6.8 and 6.1.1.4'
O O 0.0106 0.0060 'International Tables Vol C Tables 4.2.6.8 and 6.1.1.4'
Si Si 0.0817 0.0704 'International Tables Vol C Tables 4.2.6.8 and 6.1.1.4'
Cu Cu 0.3201 1.2651 'International Tables Vol C Tables 4.2.6.8 and 6.1.1.4'
Mo Mo -1.6832 0.6857 'International Tables Vol C Tables 4.2.6.8 and 6.1.1.4'

loop_
_geom_angle_atom_site_label_1
_geom_angle_atom_site_label_2
_geom_angle_atom_site_label_3
_geom_angle
_geom_angle_site_symmetry_1
_geom_angle_site_symmetry_3
Si1 O1 Mo2 121.7(3) . 29_554
Si1 O1 Mo2 121.7(3) . 81_455
Mo2 O1 Mo2 94.9(5) 29_554 81_455
Si1 O1 Mo2 121.7(3) . .
Mo2 O1 Mo2 94.9(5) 29_554 .
Mo2 O1 Mo2 94.9(5) 81_455 .
O5 Cu1 O5 168.8(2) 98 110
O5 Cu1 O5 89.1(2) 98 13
O5 Cu1 O5 89.8(2) 110 13
O5 Cu1 O5 89.8(2) 98 .
O5 Cu1 O5 89.1(2) 110 .
O5 Cu1 O5 168.8(2) 13 .
O5 Cu1 O4 95.59(11) 98 .
O5 Cu1 O4 95.59(11) 110 .
O5 Cu1 O4 95.59(11) 13 .
O5 Cu1 O4 95.59(11) . .
O5 Cu1 Cu1 84.41(11) 98 169
O5 Cu1 Cu1 84.41(11) 110 169
O5 Cu1 Cu1 84.41(11) 13 169
O5 Cu1 Cu1 84.41(11) . 169
O4 Cu1 Cu1 180.0(3) . 169
O2 Mo2 O3 101.9(4) . 84
O2 Mo2 O3 101.9(4) . 179
O3 Mo2 O3 85.6(5) 84 179
O2 Mo2 O3 101.9(4) . .
O3 Mo2 O3 89.5(4) 84 .
O3 Mo2 O3 156.1(7) 179 .
O2 Mo2 O3 101.9(4) . 99_565
O3 Mo2 O3 156.1(7) 84 99_565
O3 Mo2 O3 89.5(4) 179 99_565
O3 Mo2 O3 85.6(5) . 99_565
O2 Mo2 O1 157.0(3) . 99_565
O3 Mo2 O1 62.8(4) 84 99_565
O3 Mo2 O1 94.3(5) 179 99_565
O3 Mo2 O1 62.8(4) . 99_565
O3 Mo2 O1 94.3(5) 99_565 99_565
O2 Mo2 O1 157.0(3) . .
O3 Mo2 O1 94.3(5) 84 .
O3 Mo2 O1 62.8(4) 179 .
O3 Mo2 O1 94.3(5) . .
O3 Mo2 O1 62.8(4) 99_565 .
O1 Mo2 O1 46.1(7) 99_565 .
O1 Si1 O1 180.0(11) 97_565 .
O1 Si1 O1 109.471(1) 97_565 100
O1 Si1 O1 70.529(2) . 100
O1 Si1 O1 70.529(3) 97_565 2_565
O1 Si1 O1 109.5 . 2_565
O1 Si1 O1 70.529(3) 100 2_565
O1 Si1 O1 109.471(1) 97_565 98
O1 Si1 O1 70.529(2) . 98
O1 Si1 O1 109.471(1) 100 98
O1 Si1 O1 180.0(11) 2_565 98
O1 Si1 O1 70.529(3) 97_565 3
O1 Si1 O1 109.5 . 3
O1 Si1 O1 70.529(3) 100 3
O1 Si1 O1 109.471(2) 2_565 3
O1 Si1 O1 70.529(2) 98 3
O1 Si1 O1 109.471(1) 97_565 99_565
O1 Si1 O1 70.529(1) . 99_565
O1 Si1 O1 109.471(1) 100 99_565
O1 Si1 O1 70.529(1) 2_565 99_565
O1 Si1 O1 109.471(4) 98 99_565
O1 Si1 O1 180.0(11) 3 99_565
O1 Si1 O1 70.529(1) 97_565 4_565
O1 Si1 O1 109.471(4) . 4_565
O1 Si1 O1 180.0(11) 100 4_565
O1 Si1 O1 109.471(1) 2_565 4_565
O1 Si1 O1 70.529(2) 98 4_565
O1 Si1 O1 109.471(1) 3 4_565
O1 Si1 O1 70.529(2) 99_565 4_565
C1 O5 Cu1 123.5(4) . .
O5 C1 O5 124.1(6) 181 .
O5 C1 C3 117.9(3) 181 .
O5 C1 C3 117.9(3) . .
Mo2 O3 Mo2 138.7(6) 30 .
C3 C2 C3 119.8(7) 58 .
C2 C3 C2 120.2(7) 79 .
C2 C3 C1 119.8(4) 79 .
C2 C3 C1 119.8(4) . .
C111 N1 C111 109.471(7) . 28
C111 N1 C111 109.471(8) . 74
C111 N1 C111 109.47(2) 28 74
C111 N1 C111 109.471(5) . 51
C111 N1 C111 109.471(5) 28 51
C111 N1 C111 109.47(2) 74 51

loop_
_geom_bond_atom_site_label_1
_geom_bond_atom_site_label_2
_geom_bond_distance
_geom_bond_site_symmetry_2
O1 Si1 1.620(17) .
O1 Mo2 2.390(9) 29_554
O1 Mo2 2.390(9) 81_455
O1 Mo2 2.390(9) .
Cu1 O5 1.948(4) 98
Cu1 O5 1.948(4) 110
Cu1 O5 1.948(4) 13
Cu1 O5 1.948(4) .
Cu1 O4 2.204(10) .
Cu1 Cu1 2.617(2) 169
Mo2 O2 1.640(9) .
Mo2 O3 1.882(4) 84
Mo2 O3 1.882(4) 179
Mo2 O3 1.882(4) .
Mo2 O3 1.882(4) 99_565
Mo2 O1 2.390(9) 99_565
Si1 O1 1.620(17) 97_565
Si1 O1 1.620(17) 100
Si1 O1 1.620(17) 2_565
Si1 O1 1.620(17) 98
Si1 O1 1.620(17) 3
Si1 O1 1.620(17) 99_565
Si1 O1 1.620(17) 4_565
O5 C1 1.266(5) .
C1 O5 1.266(5) 181
C1 C3 1.486(10) .
O3 Mo2 1.882(4) 30
C2 C3 1.389(5) 58
C2 C3 1.389(5) .
C3 C2 1.389(5) 79
N1 C111 1.51(9) .
N1 C111 1.51(9) 28
N1 C111 1.51(9) 74
N1 C111 1.51(9) 51
